data_1552561
loop_
_publ_author_name
'Yoon, Ji-Seong'
'Kim, Gyudong'
'Jarhad, Dnyandev B.'
'Kim, Hong-Rae'
'Shin, Young-Sup'
'Qu, Shuhao'
'Sahu, Pramod K.'
'Kim, Hea Ok'
'Lee, Hyuk Woo'
'Wang, Su Bin'
'Kong, Yun Jeong'
'Chang, Tong-Shin'
'Ogando, Natacha S.'
'Kovacikova, Kristina'
'Snijder, Eric J.'
'Posthuma, Clara C.'
'van Hemert, Martijn J.'
'Jeong, Lak Shin'

_publ_section_title
;
 Design, Synthesis, and Anti-RNA Virus Activity of
 6'-Fluorinated-Aristeromycin Analogues.
;
_journal_issue 13
_journal_name_full 'Journal of medicinal chemistry'
_journal_page_first 6346
_journal_page_last 6362
_journal_paper_doi 10.1021/acs.jmedchem.9b00781
_journal_volume 62
_journal_year 2019
_chemical_absolute_configuration unk
_chemical_formula_moiety 'C11 H13 F2 N5 O3, 1.5(H2 O)'
_chemical_formula_sum 'C11 H16 F2 N5 O4.5'
_chemical_formula_weight 328.29
_space_group_crystal_system monoclinic
_space_group_IT_number 4
_space_group_name_Hall 'P 2yb'
_space_group_name_H-M_alt 'P 1 21 1'
_atom_sites_solution_hydrogens mixed
_atom_sites_solution_primary direct
_audit_creation_date 2017-01-25
_audit_creation_method
;
Olex2 1.2
(compiled 2017.01.04 svn.r3372 for OlexSys, GUI svn.r5292)
;
_cell_angle_alpha 90
_cell_angle_beta 96.8278(7)
_cell_angle_gamma 90
_cell_formula_units_Z 4
_cell_length_a 10.20373(8)
_cell_length_b 6.97368(6)
_cell_length_c 18.69692(15)
_cell_measurement_reflns_used 16832
_cell_measurement_temperature 99.9(5)
_cell_measurement_theta_max 76.3640
_cell_measurement_theta_min 2.3640
_cell_volume 1320.992(19)
_computing_cell_refinement 'CrysAlisPro 1.171.38.44a (Rigaku OD, 2015)'
_computing_data_collection 'CrysAlisPro 1.171.38.44a (Rigaku OD, 2015)'
_computing_data_reduction 'CrysAlisPro 1.171.38.44a (Rigaku OD, 2015)'
_computing_molecular_graphics 'Olex2 (Dolomanov et al., 2009)'
_computing_publication_material 'Olex2 (Dolomanov et al., 2009)'
_computing_structure_refinement 'ShelXL (Sheldrick, 2015)'
_computing_structure_solution 'ShelXT (Sheldrick, 2015)'
_diffrn_ambient_environment N~2~
_diffrn_ambient_temperature 99.9(5)
_diffrn_detector 'CCD plate'
_diffrn_detector_area_resol_mean 5.2262
_diffrn_detector_type AtlasS2
_diffrn_measured_fraction_theta_full 1.000
_diffrn_measured_fraction_theta_max 0.998
_diffrn_measurement_details
;
List of Runs (angles in degrees, time in seconds):

  # Type    Start    End  Width  t~exp~   \w     \q     \k     \f   Frames
--------------------------------------------------------------------------
  1  \w   -112.00 -36.00   1.00    1.00    --  -41.24 -57.00 -60.00   76
  2  \w     24.00  92.00   1.00    1.00    --   41.24-125.00 150.00   68
  3  \w      3.00  40.00   1.00    1.00    --   41.24 -99.00  30.00   37
  4  \w     33.00  87.00   1.00    1.00    --   41.24-125.00 -30.00   54
  5  \w    153.00 178.00   1.00    2.32    --  112.00  77.00-120.00   25
  6  \w     89.00 119.00   1.00    2.32    --  112.00  61.00 -90.00   30
  7  \w    102.00 175.00   1.00    2.32    --  112.00  45.00  30.00   73
  8  \w    113.00 142.00   1.00    2.32    --  112.00 -77.00 120.00   29
  9  \w    113.00 140.00   1.00    2.32    --  112.00  77.00-120.00   27
 10  \w     37.00 112.00   1.00    2.32    --  112.00 -77.00 120.00   75
 11  \w     86.00 111.00   1.00    2.32    --  112.00  61.00 -30.00   25
 12  \w    120.00 168.00   1.00    2.32    --  112.00  61.00 -30.00   48
 13  \w     84.00 122.00   1.00    2.32    --  112.00  61.00   0.00   38
 14  \w    125.00 154.00   1.00    2.32    --  112.00  61.00 -90.00   29
 15  \w    134.00 178.00   1.00    2.32    --  112.00 111.00 -30.00   44
 16  \w     84.00 111.00   1.00    2.32    --  112.00  77.00-120.00   27
 17  \w    129.00 178.00   1.00    2.32    --  112.00  61.00   0.00   49
 18  \w     39.00  66.00   1.00    2.32    --  112.00 -94.00-180.00   27
 19  \w     36.00  96.00   1.00    2.32    --  112.00-111.00 120.00   60
 20  \w      1.00  26.00   1.00    1.00    --   38.00  90.00  72.70   25
 21  \w    -47.00 -17.00   1.00    1.00    --  -41.24 -38.00-150.00   30
 22  \w   -115.00 -48.00   1.00    1.00    --  -41.24 -38.00-150.00   67
 23  \w    -62.00  26.00   1.00    1.00    --  -41.24  38.00 -90.00   88
 24  \w   -113.00 -17.00   1.00    1.00    --  -41.24 -57.00  90.00   96
 25  \w      8.00  33.00   1.00    1.00    --   42.00  81.00 -93.69   25
 26  \w     16.00  42.00   1.00    1.00    --   50.00  81.00 166.04   26
 27  \w     21.00  46.00   1.00    1.00    --   54.00  78.00  55.82   25
 28  \w     21.00  47.00   1.00    1.00    --   54.00  78.00-103.88   26
 29  \w     21.00  47.00   1.00    1.00    --   54.00  79.00 -50.91   26
 30  \w     21.00  46.00   1.00    1.00    --   54.00  79.00-139.45   25
 31  \w     30.00  58.00   1.00    1.00    --   58.00  77.00 103.26   28
 32  \w     84.00 133.00   1.00    1.00    --   58.00  77.00 103.26   49
 33  \w     33.00  69.00   1.00    1.00    --   62.00  77.00 -20.27   36
 34  \w     31.00  78.00   1.00    1.00    --   62.00  76.00  67.30   47
 35  \w     31.00  57.00   1.00    1.00    --   62.00  76.00 147.06   26
 36  \w     83.00 112.00   1.00    1.00    --   66.00  77.00 167.90   29
 37  \w     34.00  67.00   1.00    1.00    --   66.00  76.00-132.98   33
 38  \w     34.00  71.00   1.00    1.00    --   66.00  77.00 167.90   37
 39  \w    107.00 140.00   1.00    1.00    --   66.00  76.00-132.98   33
 40  \w     34.00  71.00   1.00    1.00    --   66.00  75.00  31.24   37
 41  \w    102.00 146.00   1.00    1.00    --   70.00  76.00 -56.63   44
 42  \w     38.00  80.00   1.00    1.00    --   70.00  76.00 -56.63   42
 43  \w     38.00  64.00   1.00    1.00    --   70.00  76.00 -86.65   26
 44  \w    121.00 176.00   1.00    2.32    --  112.00 111.00 150.00   55
 45  \w     54.00  81.00   1.00    2.32    --  112.00-111.00 -90.00   27
 46  \w     81.00 117.00   1.00    2.32    --  112.00  77.00 -30.00   36
 47  \w     79.00 105.00   1.00    2.32    --  112.00  77.00-120.00   26
 48  \w     79.00 114.00   1.00    2.32    --  112.00  77.00 -60.00   35
 49  \w    115.00 172.00   1.00    2.32    --  112.00  77.00 -60.00   57
 50  \w     58.00  85.00   1.00    2.32    --  112.00 -94.00   0.00   27
 51  \w     79.00 105.00   1.00    2.32    --  112.00  77.00-180.00   26
 52  \w    132.00 177.00   1.00    2.32    --  112.00  77.00  30.00   45
 53  \w     80.00 105.00   1.00    2.32    --  112.00  77.00  30.00   25
 54  \w     83.00 110.00   1.00    2.32    --  112.00  61.00  30.00   27
 55  \w     83.00 161.00   1.00    2.32    --  112.00  61.00 150.00   78
 56  \w     79.00 106.00   1.00    2.32    --  112.00  77.00 150.00   27
 57  \w    133.00 176.00   1.00    2.32    --  112.00  77.00-150.00   43
 58  \w     84.00 109.00   1.00    2.32    --  112.00  61.00-150.00   25
 59  \w     79.00 131.00   1.00    2.32    --  112.00  77.00-150.00   52
 60  \w     80.00 116.00   1.00    2.32    --  112.00-111.00  90.00   36
 61  \w    117.00 153.00   1.00    2.32    --  112.00  61.00  90.00   36
 62  \w     84.00 114.00   1.00    2.32    --  112.00  61.00  90.00   30
 63  \w    120.00 147.00   1.00    2.32    --  112.00  61.00-150.00   27
 64  \w     48.00  75.00   1.00    2.32    --  112.00-111.00  90.00   27
 65  \w     37.00  96.00   1.00    2.32    --  112.00-111.00 -30.00   59
 66  \w     83.00 131.00   1.00    2.32    --  112.00  61.00-120.00   48
 67  \w     80.00 155.00   1.00    2.32    --  112.00  77.00  90.00   75
 68  \w     83.00 112.00   1.00    2.32    --  112.00  61.00  60.00   29
 69  \w    113.00 162.00   1.00    2.32    --  112.00  61.00  60.00   49
 70  \w     83.00 128.00   1.00    2.32    --  112.00  61.00-180.00   45
 71  \w    111.00 178.00   1.00    2.32    --  112.00  77.00-180.00   67
 72  \w    138.00 172.00   1.00    2.32    --  112.00  77.00 -90.00   34
 73  \w     85.00 147.00   1.00    2.32    --  112.00  61.00 120.00   62
 74  \w     83.00 111.00   1.00    2.32    --  112.00  61.00 -60.00   28
 75  \w     79.00 105.00   1.00    2.32    --  112.00  77.00 -90.00   26
 76  \w    127.00 178.00   1.00    2.32    --  112.00  77.00 120.00   51
 77  \w     83.00 111.00   1.00    2.32    --  112.00-111.00 -90.00   28
 78  \w     40.00  87.00   1.00    2.32    --  112.00-111.00 -60.00   47
 79  \w     79.00 106.00   1.00    2.32    --  112.00  77.00 120.00   27
 80  \w     40.00 115.00   1.00    2.32    --  112.00-111.00   0.00   75
 81  \w     79.00 105.00   1.00    2.32    --  112.00  77.00   0.00   26
 82  \w     79.00 104.00   1.00    2.32    --  112.00  77.00  60.00   25
;
_diffrn_measurement_device 'four-circle diffractometer'
_diffrn_measurement_device_type 'SuperNova, Dual, Cu at zero, AtlasS2'
_diffrn_measurement_method '\w scans'
_diffrn_orient_matrix_type 'CrysAlisPro convention (1999,Acta A55,543-557)'
_diffrn_orient_matrix_UB_11 -0.0736560000
_diffrn_orient_matrix_UB_12 -0.1859729000
_diffrn_orient_matrix_UB_13 0.0147926000
_diffrn_orient_matrix_UB_21 -0.0062919000
_diffrn_orient_matrix_UB_22 -0.0549761000
_diffrn_orient_matrix_UB_23 -0.0801541000
_diffrn_orient_matrix_UB_31 0.1328456000
_diffrn_orient_matrix_UB_32 -0.1057775000
_diffrn_orient_matrix_UB_33 0.0156921000
_diffrn_radiation_collimation '0.2 mm sinlge-pinhole'
_diffrn_radiation_monochromator mirror
_diffrn_radiation_probe x-ray
_diffrn_radiation_type CuK\a
_diffrn_radiation_wavelength 1.54184
_diffrn_reflns_av_R_equivalents 0.0329
_diffrn_reflns_av_unetI/netI 0.0221
_diffrn_reflns_Laue_measured_fraction_full 1.000
_diffrn_reflns_Laue_measured_fraction_max 0.998
_diffrn_reflns_limit_h_max 12
_diffrn_reflns_limit_h_min -12
_diffrn_reflns_limit_k_max 8
_diffrn_reflns_limit_k_min -8
_diffrn_reflns_limit_l_max 23
_diffrn_reflns_limit_l_min -23
_diffrn_reflns_number 27411
_diffrn_reflns_point_group_measured_fraction_full 1.000
_diffrn_reflns_point_group_measured_fraction_max 0.992
_diffrn_reflns_theta_full 67.684
_diffrn_reflns_theta_max 76.581
_diffrn_reflns_theta_min 2.380
_diffrn_source 'micro-focus sealed X-ray tube'
_diffrn_source_type 'SuperNova (Cu) X-ray Source'
_exptl_absorpt_coefficient_mu 1.280
_exptl_absorpt_correction_T_max 1.00000
_exptl_absorpt_correction_T_min 0.77721
_exptl_absorpt_correction_type multi-scan
_exptl_absorpt_process_details
;
CrysAlisPro 1.171.38.44a (Rigaku Oxford Diffraction, 2015)
Empirical absorption correction using spherical harmonics,
 implemented in SCALE3 ABSPACK scaling algorithm.
;
_exptl_crystal_colour 'clear light colourless'
_exptl_crystal_colour_lustre clear
_exptl_crystal_colour_modifier light
_exptl_crystal_colour_primary colourless
_exptl_crystal_density_diffrn 1.651
_exptl_crystal_description plate
_exptl_crystal_F_000 684
_exptl_crystal_size_max 0.19
_exptl_crystal_size_mid 0.07
_exptl_crystal_size_min 0.02
_refine_diff_density_max 0.245
_refine_diff_density_min -0.196
_refine_diff_density_rms 0.039
_refine_ls_abs_structure_details
;
 Flack x determined using 2408 quotients [(I+)-(I-)]/[(I+)+(I-)]
 (Parsons, Flack and Wagner, Acta Cryst. B69 (2013) 249-259).
;
_refine_ls_abs_structure_Flack 0.04(3)
_refine_ls_extinction_method none
_refine_ls_goodness_of_fit_ref 1.027
_refine_ls_hydrogen_treatment mixed
_refine_ls_matrix_type full
_refine_ls_number_parameters 426
_refine_ls_number_reflns 5504
_refine_ls_number_restraints 1
_refine_ls_restrained_S_all 1.027
_refine_ls_R_factor_all 0.0246
_refine_ls_R_factor_gt 0.0241
_refine_ls_shift/su_max 0.001
_refine_ls_shift/su_mean 0.000
_refine_ls_structure_factor_coef Fsqd
_refine_ls_weighting_details 'w=1/[\s^2^(Fo^2^)+(0.0407P)^2^+0.2223P] where P=(Fo^2^+2Fc^2^)/3'
_refine_ls_weighting_scheme calc
_refine_ls_wR_factor_gt 0.0655
_refine_ls_wR_factor_ref 0.0659
_reflns_Friedel_coverage 0.832
_reflns_Friedel_fraction_full 1.000
_reflns_Friedel_fraction_max 0.984
_reflns_number_gt 5389
_reflns_number_total 5504
_reflns_threshold_expression 'I > 2\s(I)'
_cod_data_source_file 2c-CIF.cif
_cod_data_source_block exp_692
_cod_original_formula_sum 'C11 H16 F2 N5 O4.50'
_cod_database_code 1552561
_shelx_shelxl_version_number 2014/7
_chemical_oxdiff_formula C11H13F2N5O3
_shelx_space_group_comment
;
The symmetry employed for this shelxl refinement is uniquely defined
by the following loop, which should always be used as a source of
symmetry information in preference to the above space-group names.
They are only intended as comments.
;
_reflns_odcompleteness_completeness 100.00
_reflns_odcompleteness_iscentric 1
_reflns_odcompleteness_theta 74.33
_olex2_refinement_description
;
1. Fixed Uiso
 At 1.2 times of:
  All C(H) groups, All C(H,H) groups, All N(H,H) groups
 At 1.5 times of:
  All O(H) groups, All O(H,H) groups
2.a Free rotating group:
 O008(H00I,H00J), O00D(H00M,H00N)
2.b Ternary CH refined with riding coordinates:
 C00U(H00U), C00Z(H00Z), C010(H010), C011(H011), C013(H013), C014(H014),
 C017(H017), C019(H019)
2.c Secondary CH2 refined with riding coordinates:
 C00Y(H00D,H00E), C018(H01A,H01B)
2.d Aromatic/amide H refined with riding coordinates:
 C00Q(H00Q), C00V(H00V), C012(H012), C015(H015)
2.e X=CH2 refined with riding coordinates:
 N00J(H00A,H00C), N00N(H00G,H00H)
2.f Idealised tetrahedral OH refined as rotating group:
 O005(H005), O006(H006), O007(H007), O009(H009), O00A(H00F), O00B(H00B)
;
_olex2_date_sample_data_collection 2017-01-25
_olex2_submission_special_instructions 'No special instructions were received'
_oxdiff_exptl_absorpt_empirical_details
;
Empirical correction (ABSPACK) includes:
- Absorption correction using spherical harmonics
- Frame scaling
;
_oxdiff_exptl_absorpt_empirical_full_max 1.265
_oxdiff_exptl_absorpt_empirical_full_min 0.741

loop_
_space_group_symop_operation_xyz
'x, y, z'
'-x, y+1/2, -z'

loop_
_atom_site_label
_atom_site_type_symbol
_atom_site_fract_x
_atom_site_fract_y
_atom_site_fract_z
_atom_site_U_iso_or_equiv
_atom_site_adp_type
_atom_site_occupancy
_atom_site_site_symmetry_order
_atom_site_calc_flag
_atom_site_refinement_flags_posn
F001 F 0.37080(11) 0.30958(15) 0.92780(5) 0.0129(2) Uani 1 1 d .
F002 F 0.20167(10) 0.36310(15) 0.84793(5) 0.0138(2) Uani 1 1 d .
F003 F 1.12994(11) 0.08561(15) 0.57210(6) 0.0145(2) Uani 1 1 d .
F004 F 1.29214(10) 0.13284(16) 0.65724(6) 0.0162(2) Uani 1 1 d .
O005 O 1.10193(12) 0.69340(18) 0.54056(7) 0.0126(2) Uani 1 1 d .
H005 H 1.1723 0.7432 0.5563 0.019 Uiso 1 1 calc GR
O006 O 0.40452(12) 0.91486(18) 0.96502(6) 0.0108(2) Uani 1 1 d .
H006 H 0.3324 0.9637 0.9522 0.016 Uiso 1 1 calc GR
O007 O 0.35740(12) 0.86338(18) 0.81372(7) 0.0123(2) Uani 1 1 d .
H007 H 0.3883 0.9716 0.8195 0.018 Uiso 1 1 calc GR
O008 O 0.94651(13) 0.5380(2) 0.79095(7) 0.0168(3) Uani 1 1 d .
H00I H 0.9725 0.5350 0.8358 0.025 Uiso 1 1 d G
H00J H 0.8782 0.6083 0.7833 0.025 Uiso 1 1 d G
O009 O 0.88381(13) 0.1998(2) 0.72138(7) 0.0166(3) Uani 1 1 d .
H009 H 0.9058 0.3025 0.7406 0.025 Uiso 1 1 calc GR
O00A O 1.12982(14) 0.63461(19) 0.69009(7) 0.0165(3) Uani 1 1 d .
H00F H 1.1028 0.6403 0.7296 0.025 Uiso 1 1 calc GR
O00B O 0.49140(13) 0.2077(2) 0.80608(7) 0.0157(3) Uani 1 1 d .
H00B H 0.5189 0.1862 0.7674 0.024 Uiso 1 1 calc GR
O00C O 0.73642(13) 0.7877(2) 0.76247(7) 0.0173(3) Uani 1 1 d .
O00D O 0.60630(14) 0.1869(2) 0.68710(7) 0.0205(3) Uani 1 1 d .
H00M H 0.6898 0.1988 0.6938 0.031 Uiso 1 1 d G
H00N H 0.5761 0.2475 0.6492 0.031 Uiso 1 1 d G
N00E N 1.27428(14) 0.3504(2) 0.51027(8) 0.0108(3) Uani 1 1 d .
N00F N 0.22637(14) 0.5744(2) 0.99373(7) 0.0096(3) Uani 1 1 d .
N00G N -0.00708(15) 0.5626(2) 0.94779(7) 0.0112(3) Uani 1 1 d .
N00H N -0.14353(14) 0.5196(2) 1.04331(8) 0.0114(3) Uani 1 1 d .
N00I N 1.63561(15) 0.3092(2) 0.44600(8) 0.0130(3) Uani 1 1 d .
N00J N -0.06137(15) 0.4855(2) 1.16377(8) 0.0128(3) Uani 1 1 d .
H00A H -0.1408 0.4707 1.1739 0.015 Uiso 1 1 calc R
H00C H 0.0037 0.4817 1.1975 0.015 Uiso 1 1 calc R
N00K N 0.21305(14) 0.5328(2) 1.11195(8) 0.0118(3) Uani 1 1 d .
N00L N 1.27407(15) 0.3038(2) 0.39113(8) 0.0133(3) Uani 1 1 d .
N00M N 1.51213(15) 0.3509(2) 0.54734(8) 0.0130(3) Uani 1 1 d .
N00N N 1.53974(16) 0.2635(2) 0.32862(8) 0.0151(3) Uani 1 1 d .
H00G H 1.6172 0.2513 0.3154 0.018 Uiso 1 1 calc R
H00H H 1.4710 0.2548 0.2973 0.018 Uiso 1 1 calc R
C00O C 0.09482(17) 0.5581(2) 1.00095(9) 0.0096(3) Uani 1 1 d .
C00P C -0.03899(17) 0.5143(2) 1.09552(9) 0.0100(3) Uani 1 1 d .
C00Q C 0.29250(17) 0.5581(3) 1.06215(9) 0.0106(3) Uani 1 1 d .
H00Q H 0.3839 0.5643 1.0721 0.013 Uiso 1 1 calc R
C00R C 1.40440(17) 0.3387(2) 0.49820(9) 0.0110(3) Uani 1 1 d .
C00S C 0.08781(17) 0.5340(3) 1.07390(9) 0.0106(3) Uani 1 1 d .
C00T C 0.31248(16) 0.4481(2) 0.88269(9) 0.0096(3) Uani 1 1 d .
C00U C 0.40933(16) 0.7321(2) 0.93468(9) 0.0093(3) Uani 1 1 d .
H00U H 0.4767 0.6565 0.9640 0.011 Uiso 1 1 calc R
C00V C -0.12191(17) 0.5423(3) 0.97458(9) 0.0126(3) Uani 1 1 d .
H00V H -0.1969 0.5443 0.9410 0.015 Uiso 1 1 calc R
C00W C 1.52611(18) 0.2961(3) 0.39794(9) 0.0118(3) Uani 1 1 d .
C00X C 1.40277(17) 0.3115(3) 0.42475(9) 0.0116(3) Uani 1 1 d .
C00Y C 0.52730(17) 0.3972(3) 0.82910(10) 0.0138(3) Uani 1 1 d .
H00D H 0.5848 0.4524 0.7968 0.017 Uiso 1 1 calc R
H00E H 0.5756 0.3927 0.8770 0.017 Uiso 1 1 calc R
C00Z C 0.44006(17) 0.7301(2) 0.85590(9) 0.0103(3) Uani 1 1 d .
H00Z H 0.5335 0.7581 0.8532 0.012 Uiso 1 1 calc R
C010 C 0.40547(17) 0.5235(3) 0.83013(9) 0.0104(3) Uani 1 1 d .
H010 H 0.3575 0.5284 0.7815 0.013 Uiso 1 1 calc R
C011 C 1.22449(17) 0.3949(3) 0.57806(9) 0.0101(3) Uani 1 1 d .
H011 H 1.2917 0.4681 0.6084 0.012 Uiso 1 1 calc R
C012 C 1.20141(17) 0.3272(3) 0.44411(9) 0.0122(3) Uani 1 1 d .
H012 H 1.1096 0.3279 0.4374 0.015 Uiso 1 1 calc R
C013 C 0.27895(16) 0.6199(2) 0.92697(9) 0.0090(3) Uani 1 1 d .
H013 H 0.2128 0.6965 0.8973 0.011 Uiso 1 1 calc R
C014 C 1.09459(17) 0.5092(2) 0.56973(9) 0.0103(3) Uani 1 1 d .
H014 H 1.0297 0.4361 0.5378 0.012 Uiso 1 1 calc R
C015 C 1.62237(18) 0.3350(3) 0.51583(10) 0.0138(3) Uani 1 1 d .
H015 H 1.7008 0.3431 0.5466 0.017 Uiso 1 1 calc R
C016 C 1.18573(17) 0.2204(3) 0.62005(9) 0.0110(3) Uani 1 1 d .
C017 C 1.08606(17) 0.2900(3) 0.66977(9) 0.0115(3) Uani 1 1 d .
H017 H 1.1293 0.2910 0.7195 0.014 Uiso 1 1 calc R
C018 C 0.96511(18) 0.1603(3) 0.66579(9) 0.0140(3) Uani 1 1 d .
H01A H 0.9132 0.1768 0.6193 0.017 Uiso 1 1 calc R
H01B H 0.9938 0.0277 0.6696 0.017 Uiso 1 1 calc R
C019 C 1.05339(17) 0.4995(3) 0.64612(9) 0.0115(3) Uani 1 1 d .
H019 H 0.9589 0.5256 0.6454 0.014 Uiso 1 1 calc R
H00K H 0.743(3) 0.814(5) 0.7194(19) 0.045(9) Uiso 1 1 d .
H00L H 0.748(3) 0.895(5) 0.7914(16) 0.034(7) Uiso 1 1 d .

loop_
_atom_site_aniso_label
_atom_site_aniso_U_11
_atom_site_aniso_U_22
_atom_site_aniso_U_33
_atom_site_aniso_U_23
_atom_site_aniso_U_13
_atom_site_aniso_U_12
F001 0.0146(5) 0.0099(5) 0.0144(5) 0.0033(4) 0.0023(4) 0.0019(4)
F002 0.0102(5) 0.0152(5) 0.0157(5) -0.0039(4) 0.0008(4) -0.0052(4)
F003 0.0159(5) 0.0120(5) 0.0159(5) -0.0044(4) 0.0032(4) -0.0018(4)
F004 0.0128(5) 0.0182(5) 0.0174(5) 0.0041(4) 0.0004(4) 0.0058(4)
O005 0.0095(6) 0.0096(6) 0.0185(6) 0.0028(5) 0.0014(4) -0.0002(5)
O006 0.0077(6) 0.0088(6) 0.0158(6) -0.0026(5) 0.0008(4) 0.0003(4)
O007 0.0137(6) 0.0094(6) 0.0137(6) 0.0023(4) 0.0016(4) -0.0013(5)
O008 0.0170(7) 0.0203(7) 0.0131(5) -0.0017(5) 0.0013(5) 0.0037(5)
O009 0.0142(6) 0.0197(7) 0.0171(6) -0.0027(5) 0.0069(5) -0.0038(5)
O00A 0.0210(7) 0.0145(6) 0.0144(6) -0.0052(5) 0.0043(5) -0.0035(5)
O00B 0.0189(6) 0.0111(6) 0.0187(6) -0.0026(5) 0.0089(5) -0.0010(5)
O00C 0.0201(7) 0.0195(7) 0.0122(6) 0.0004(5) 0.0016(5) 0.0000(6)
O00D 0.0155(7) 0.0299(8) 0.0167(6) 0.0020(6) 0.0035(5) 0.0002(6)
N00E 0.0076(7) 0.0130(7) 0.0121(7) 0.0002(5) 0.0026(5) 0.0000(5)
N00F 0.0068(7) 0.0114(7) 0.0106(6) 0.0006(5) 0.0017(5) -0.0006(5)
N00G 0.0092(7) 0.0127(7) 0.0117(6) 0.0007(6) 0.0013(5) -0.0019(6)
N00H 0.0080(7) 0.0112(7) 0.0151(7) 0.0007(5) 0.0020(5) -0.0007(5)
N00I 0.0085(7) 0.0143(7) 0.0165(7) -0.0002(6) 0.0031(5) 0.0003(6)
N00J 0.0093(7) 0.0173(7) 0.0126(7) -0.0002(6) 0.0046(5) -0.0008(6)
N00K 0.0085(7) 0.0141(7) 0.0128(6) 0.0003(5) 0.0011(5) -0.0010(6)
N00L 0.0106(7) 0.0164(8) 0.0131(7) 0.0012(6) 0.0018(5) 0.0001(6)
N00M 0.0102(7) 0.0153(7) 0.0135(7) -0.0011(6) 0.0015(5) 0.0016(6)
N00N 0.0121(7) 0.0201(8) 0.0138(7) -0.0011(6) 0.0046(6) 0.0004(6)
C00O 0.0082(8) 0.0077(7) 0.0131(8) 0.0006(6) 0.0023(6) -0.0011(6)
C00P 0.0100(8) 0.0070(8) 0.0132(7) -0.0009(6) 0.0020(6) 0.0004(6)
C00Q 0.0076(7) 0.0124(8) 0.0116(7) 0.0011(7) 0.0006(6) 0.0000(6)
C00R 0.0091(8) 0.0099(8) 0.0144(8) 0.0008(6) 0.0031(6) 0.0007(6)
C00S 0.0103(8) 0.0095(8) 0.0120(8) 0.0001(6) 0.0015(6) 0.0006(6)
C00T 0.0072(7) 0.0093(8) 0.0120(7) 0.0004(6) 0.0001(6) -0.0011(6)
C00U 0.0071(7) 0.0083(8) 0.0125(7) 0.0001(6) 0.0014(6) -0.0003(6)
C00V 0.0082(8) 0.0139(8) 0.0153(8) 0.0008(7) -0.0003(6) -0.0014(7)
C00W 0.0122(8) 0.0089(8) 0.0147(8) 0.0018(6) 0.0034(6) 0.0001(6)
C00X 0.0114(8) 0.0116(8) 0.0118(8) 0.0006(6) 0.0021(6) -0.0004(6)
C00Y 0.0106(8) 0.0119(8) 0.0196(8) -0.0027(7) 0.0045(6) -0.0017(7)
C00Z 0.0094(8) 0.0089(8) 0.0129(7) 0.0004(6) 0.0029(6) -0.0004(6)
C010 0.0104(8) 0.0104(8) 0.0109(7) 0.0000(6) 0.0029(6) -0.0007(6)
C011 0.0081(8) 0.0116(8) 0.0109(7) -0.0017(6) 0.0018(6) 0.0001(6)
C012 0.0089(8) 0.0147(9) 0.0129(8) -0.0007(6) 0.0002(6) -0.0010(6)
C013 0.0080(7) 0.0098(8) 0.0096(7) 0.0016(6) 0.0020(6) -0.0006(6)
C014 0.0088(8) 0.0093(8) 0.0129(7) 0.0007(6) 0.0024(6) 0.0004(6)
C015 0.0103(8) 0.0153(9) 0.0155(8) -0.0001(7) 0.0006(6) 0.0005(7)
C016 0.0100(8) 0.0105(8) 0.0123(7) -0.0004(6) 0.0007(6) 0.0013(6)
C017 0.0114(8) 0.0130(8) 0.0106(7) -0.0004(6) 0.0029(6) -0.0003(7)
C018 0.0136(8) 0.0146(9) 0.0144(8) -0.0004(7) 0.0042(6) -0.0016(7)
C019 0.0095(8) 0.0108(8) 0.0143(8) -0.0015(6) 0.0028(6) -0.0005(6)

loop_
_atom_type_symbol
_atom_type_description
_atom_type_scat_dispersion_real
_atom_type_scat_dispersion_imag
_atom_type_scat_source
C C 0.0181 0.0091 'International Tables Vol C Tables 4.2.6.8 and 6.1.1.4'
H H 0.0000 0.0000 'International Tables Vol C Tables 4.2.6.8 and 6.1.1.4'
F F 0.0727 0.0534 'International Tables Vol C Tables 4.2.6.8 and 6.1.1.4'
N N 0.0311 0.0180 'International Tables Vol C Tables 4.2.6.8 and 6.1.1.4'
O O 0.0492 0.0322 'International Tables Vol C Tables 4.2.6.8 and 6.1.1.4'

loop_
_geom_angle_atom_site_label_1
_geom_angle_atom_site_label_2
_geom_angle_atom_site_label_3
_geom_angle
C014 O005 H005 109.5
C00U O006 H006 109.5
C00Z O007 H007 109.5
H00I O008 H00J 109.5
C018 O009 H009 109.5
C019 O00A H00F 109.5
C00Y O00B H00B 109.5
H00K O00C H00L 111(3)
H00M O00D H00N 109.5
C00R N00E C011 126.87(15)
C012 N00E C00R 105.94(14)
C012 N00E C011 127.00(15)
C00O N00F C00Q 106.21(14)
C00O N00F C013 124.73(14)
C00Q N00F C013 128.77(15)
C00V N00G C00O 110.78(14)
C00V N00H C00P 119.22(15)
C015 N00I C00W 119.06(16)
H00A N00J H00C 120.0
C00P N00J H00A 120.0
C00P N00J H00C 120.0
C00Q N00K C00S 104.09(14)
C012 N00L C00X 103.98(14)
C015 N00M C00R 110.81(15)
H00G N00N H00H 120.0
C00W N00N H00G 120.0
C00W N00N H00H 120.0
N00F C00O C00S 105.85(14)
N00G C00O N00F 127.11(15)
N00G C00O C00S 127.03(15)
N00H C00P C00S 117.47(15)
N00J C00P N00H 118.76(15)
N00J C00P C00S 123.75(16)
N00F C00Q H00Q 123.4
N00K C00Q N00F 113.12(15)
N00K C00Q H00Q 123.4
N00E C00R C00X 105.84(15)
N00M C00R N00E 127.50(16)
N00M C00R C00X 126.66(16)
N00K C00S C00P 132.42(16)
C00O C00S N00K 110.72(15)
C00O C00S C00P 116.86(15)
F001 C00T C010 112.24(13)
F001 C00T C013 109.27(13)
F002 C00T F001 105.09(13)
F002 C00T C010 112.45(13)
F002 C00T C013 111.92(14)
C013 C00T C010 105.96(14)
O006 C00U H00U 108.7
O006 C00U C00Z 114.63(13)
O006 C00U C013 115.53(14)
C00Z C00U H00U 108.7
C013 C00U H00U 108.7
C013 C00U C00Z 100.26(13)
N00G C00V N00H 128.64(16)
N00G C00V H00V 115.7
N00H C00V H00V 115.7
N00I C00W C00X 117.38(16)
N00N C00W N00I 118.83(16)
N00N C00W C00X 123.75(16)
N00L C00X C00W 132.14(16)
C00R C00X N00L 110.72(15)
C00R C00X C00W 117.14(16)
O00B C00Y H00D 109.4
O00B C00Y H00E 109.4
O00B C00Y C010 111.03(14)
H00D C00Y H00E 108.0
C010 C00Y H00D 109.4
C010 C00Y H00E 109.4
O007 C00Z C00U 110.36(13)
O007 C00Z H00Z 110.9
O007 C00Z C010 109.65(13)
C00U C00Z H00Z 110.9
C00U C00Z C010 103.95(13)
C010 C00Z H00Z 110.9
C00T C010 C00Z 104.76(14)
C00T C010 H010 109.1
C00Y C010 C00T 112.11(14)
C00Y C010 C00Z 112.68(14)
C00Y C010 H010 109.1
C00Z C010 H010 109.1
N00E C011 H011 108.9
N00E C011 C014 114.10(14)
N00E C011 C016 114.64(14)
C014 C011 H011 108.9
C016 C011 H011 108.9
C016 C011 C014 101.09(14)
N00E C012 H012 123.2
N00L C012 N00E 113.51(16)
N00L C012 H012 123.2
N00F C013 C00T 115.29(14)
N00F C013 C00U 115.81(14)
N00F C013 H013 107.8
C00T C013 C00U 101.80(13)
C00T C013 H013 107.8
C00U C013 H013 107.8
O005 C014 C011 115.40(14)
O005 C014 H014 107.7
O005 C014 C019 115.79(14)
C011 C014 H014 107.7
C019 C014 C011 102.16(13)
C019 C014 H014 107.7
N00I C015 H015 115.5
N00M C015 N00I 128.95(17)
N00M C015 H015 115.5
F003 C016 C011 108.82(13)
F003 C016 C017 110.99(14)
F004 C016 F003 105.66(14)
F004 C016 C011 112.36(14)
F004 C016 C017 112.18(14)
C011 C016 C017 106.85(14)
C016 C017 H017 108.7
C016 C017 C019 105.10(14)
C018 C017 C016 111.92(15)
C018 C017 H017 108.7
C018 C017 C019 113.54(14)
C019 C017 H017 108.7
O009 C018 C017 112.71(14)
O009 C018 H01A 109.0
O009 C018 H01B 109.0
C017 C018 H01A 109.0
C017 C018 H01B 109.0
H01A C018 H01B 107.8
O00A C019 C014 108.45(14)
O00A C019 C017 112.02(14)
O00A C019 H019 110.9
C014 C019 C017 103.47(14)
C014 C019 H019 110.9
C017 C019 H019 110.9

loop_
_geom_bond_atom_site_label_1
_geom_bond_atom_site_label_2
_geom_bond_distance
F001 C00T 1.371(2)
F002 C00T 1.3702(19)
F003 C016 1.374(2)
F004 C016 1.362(2)
O005 H005 0.8200
O005 C014 1.401(2)
O006 H006 0.8200
O006 C00U 1.398(2)
O007 H007 0.8200
O007 C00Z 1.428(2)
O008 H00I 0.8500
O008 H00J 0.8499
O009 H009 0.8200
O009 C018 1.432(2)
O00A H00F 0.8200
O00A C019 1.421(2)
O00B H00B 0.8200
O00B C00Y 1.424(2)
O00C H00K 0.84(4)
O00C H00L 0.92(3)
O00D H00M 0.8500
O00D H00N 0.8501
N00E C00R 1.375(2)
N00E C011 1.454(2)
N00E C012 1.375(2)
N00F C00O 1.370(2)
N00F C00Q 1.378(2)
N00F C013 1.451(2)
N00G C00O 1.351(2)
N00G C00V 1.335(2)
N00H C00P 1.358(2)
N00H C00V 1.339(2)
N00I C00W 1.351(2)
N00I C015 1.341(2)
N00J H00A 0.8600
N00J H00C 0.8600
N00J C00P 1.338(2)
N00K C00Q 1.317(2)
N00K C00S 1.387(2)
N00L C00X 1.388(2)
N00L C012 1.316(2)
N00M C00R 1.349(2)
N00M C015 1.335(2)
N00N H00G 0.8600
N00N H00H 0.8600
N00N C00W 1.339(2)
C00O C00S 1.385(2)
C00P C00S 1.407(2)
C00Q H00Q 0.9300
C00R C00X 1.384(2)
C00T C010 1.538(2)
C00T C013 1.518(2)
C00U H00U 0.9800
C00U C00Z 1.542(2)
C00U C013 1.536(2)
C00V H00V 0.9300
C00W C00X 1.413(2)
C00Y H00D 0.9700
C00Y H00E 0.9700
C00Y C010 1.525(2)
C00Z H00Z 0.9800
C00Z C010 1.547(2)
C010 H010 0.9800
C011 H011 0.9800
C011 C014 1.539(2)
C011 C016 1.526(2)
C012 H012 0.9300
C013 H013 0.9800
C014 H014 0.9800
C014 C019 1.537(2)
C015 H015 0.9300
C016 C017 1.536(2)
C017 H017 0.9800
C017 C018 1.525(2)
C017 C019 1.551(2)
C018 H01A 0.9700
C018 H01B 0.9700
C019 H019 0.9800

loop_
_geom_torsion_atom_site_label_1
_geom_torsion_atom_site_label_2
_geom_torsion_atom_site_label_3
_geom_torsion_atom_site_label_4
_geom_torsion
F001 C00T C010 C00Y 12.78(19)
F001 C00T C010 C00Z -109.73(15)
F001 C00T C013 N00F -40.78(19)
F001 C00T C013 C00U 85.42(15)
F002 C00T C010 C00Y -105.46(16)
F002 C00T C010 C00Z 132.03(14)
F002 C00T C013 N00F 75.19(18)
F002 C00T C013 C00U -158.61(13)
F003 C016 C017 C018 13.8(2)
F003 C016 C017 C019 -109.87(15)
F004 C016 C017 C018 -104.14(17)
F004 C016 C017 C019 132.19(14)
O005 C014 C019 O00A -48.02(19)
O005 C014 C019 C017 -167.11(14)
O006 C00U C00Z O007 -48.84(18)
O006 C00U C00Z C010 -166.34(14)
O006 C00U C013 N00F -62.74(19)
O006 C00U C013 C00T 171.40(13)
O007 C00Z C010 C00T -97.63(15)
O007 C00Z C010 C00Y 140.23(14)
O00B C00Y C010 C00T 61.30(18)
O00B C00Y C010 C00Z 179.20(13)
N00E C00R C00X N00L -0.7(2)
N00E C00R C00X C00W 179.54(16)
N00E C011 C014 O005 -64.17(19)
N00E C011 C014 C019 169.31(14)
N00E C011 C016 F003 -36.86(19)
N00E C011 C016 F004 79.79(18)
N00E C011 C016 C017 -156.77(14)
N00F C00O C00S N00K -0.7(2)
N00F C00O C00S C00P 179.77(16)
N00G C00O C00S N00K 178.65(17)
N00G C00O C00S C00P -0.8(3)
N00H C00P C00S N00K -179.05(18)
N00H C00P C00S C00O 0.3(2)
N00I C00W C00X N00L -179.68(18)
N00I C00W C00X C00R 0.0(2)
N00J C00P C00S N00K -1.0(3)
N00J C00P C00S C00O 178.32(16)
N00M C00R C00X N00L 179.25(17)
N00M C00R C00X C00W -0.5(3)
N00N C00W C00X N00L -1.9(3)
N00N C00W C00X C00R 177.77(17)
C00O N00F C00Q N00K 0.0(2)
C00O N00F C013 C00T -92.4(2)
C00O N00F C013 C00U 148.88(16)
C00O N00G C00V N00H -0.1(3)
C00P N00H C00V N00G -0.3(3)
C00Q N00F C00O N00G -178.94(18)
C00Q N00F C00O C00S 0.46(18)
C00Q N00F C013 C00T 94.6(2)
C00Q N00F C013 C00U -24.1(2)
C00Q N00K C00S C00O 0.7(2)
C00Q N00K C00S C00P -179.91(19)
C00R N00E C011 C014 146.09(17)
C00R N00E C011 C016 -98.0(2)
C00R N00E C012 N00L -0.7(2)
C00R N00M C015 N00I -0.4(3)
C00S N00K C00Q N00F -0.4(2)
C00U C00Z C010 C00T 20.36(16)
C00U C00Z C010 C00Y -101.78(15)
C00V N00G C00O N00F 180.00(17)
C00V N00G C00O C00S 0.7(3)
C00V N00H C00P N00J -177.92(16)
C00V N00H C00P C00S 0.2(2)
C00W N00I C015 N00M 0.0(3)
C00X N00L C012 N00E 0.2(2)
C00Z C00U C013 N00F 173.50(14)
C00Z C00U C013 C00T 47.64(15)
C010 C00T C013 N00F -161.91(14)
C010 C00T C013 C00U -35.71(16)
C011 N00E C00R N00M 5.7(3)
C011 N00E C00R C00X -174.36(16)
C011 N00E C012 N00L 174.49(16)
C011 C014 C019 O00A 78.25(16)
C011 C014 C019 C017 -40.85(16)
C011 C016 C017 C018 132.31(15)
C011 C016 C017 C019 8.64(17)
C012 N00E C00R N00M -179.15(18)
C012 N00E C00R C00X 0.83(19)
C012 N00E C011 C014 -28.1(2)
C012 N00E C011 C016 87.8(2)
C012 N00L C00X C00R 0.3(2)
C012 N00L C00X C00W 179.99(19)
C013 N00F C00O N00G 6.8(3)
C013 N00F C00O C00S -173.84(16)
C013 N00F C00Q N00K 173.98(16)
C013 C00T C010 C00Y 131.98(14)
C013 C00T C010 C00Z 9.46(17)
C013 C00U C00Z O007 75.54(15)
C013 C00U C00Z C010 -41.96(15)
C014 C011 C016 F003 86.36(15)
C014 C011 C016 F004 -157.00(13)
C014 C011 C016 C017 -33.56(16)
C015 N00I C00W N00N -177.67(17)
C015 N00I C00W C00X 0.2(2)
C015 N00M C00R N00E -179.36(17)
C015 N00M C00R C00X 0.7(3)
C016 C011 C014 O005 172.25(13)
C016 C011 C014 C019 45.73(16)
C016 C017 C018 O009 168.53(14)
C016 C017 C019 O00A -96.73(16)
C016 C017 C019 C014 19.88(16)
C018 C017 C019 O00A 140.64(14)
C018 C017 C019 C014 -102.75(16)
C019 C017 C018 O009 -72.68(19)
